data_4076256
loop_
_publ_author_name
'Sol\'e, Daniel'
'Vallverd\'u, Llu\'is'
'Solans, Xavier'
'Font-Bardia, Merc\`e'
'Bonjoch, Josep'

_publ_section_title
;
 Synthesis and Reactivity of Four-Membered Azapalladacycles Derived
 fromN,N-Dialkyl-2-iodoanilines:&#x00A0; Insertion Reactions of Carbenes
 into the Carbon&#x2212;Palladium Bond
;
_journal_issue 6
_journal_name_full Organometallics
_journal_page_first 1438
_journal_paper_doi 10.1021/om034270c
_journal_volume 23
_journal_year 2004
_chemical_formula_sum 'C32 H29 I N P Pd'
_chemical_formula_weight 691.85
_chemical_name_systematic
;
 ?
;
_space_group_IT_number 2
_symmetry_cell_setting triclinic
_symmetry_space_group_name_Hall '-P 1'
_symmetry_space_group_name_H-M 'P -1'
_atom_sites_solution_hydrogens geom
_atom_sites_solution_primary direct
_atom_sites_solution_secondary difmap
_audit_creation_method SHELXL-97
_cell_angle_alpha 100.81(2)
_cell_angle_beta 91.99(2)
_cell_angle_gamma 97.95(2)
_cell_formula_units_Z 4
_cell_length_a 10.4880(10)
_cell_length_b 13.6220(10)
_cell_length_c 19.1130(10)
_cell_measurement_reflns_used 6021
_cell_measurement_temperature 293(2)
_cell_measurement_theta_max 31
_cell_measurement_theta_min 3
_cell_volume 2651.2(4)
_computing_structure_refinement 'SHELXL-97 (Sheldrick, 1997)'
_computing_structure_solution 'SHELXS-97 (Sheldrick, 1997)'
_diffrn_ambient_temperature 293(2)
_diffrn_measured_fraction_theta_full 0.748
_diffrn_measured_fraction_theta_max 0.748
_diffrn_radiation_monochromator graphite
_diffrn_radiation_source 'fine-focus sealed tube'
_diffrn_radiation_type MoK\a
_diffrn_radiation_wavelength 0.71069
_diffrn_reflns_av_R_equivalents 0.0642
_diffrn_reflns_av_sigmaI/netI 0.0750
_diffrn_reflns_limit_h_max 11
_diffrn_reflns_limit_h_min -11
_diffrn_reflns_limit_k_max 15
_diffrn_reflns_limit_k_min -16
_diffrn_reflns_limit_l_max 22
_diffrn_reflns_limit_l_min 0
_diffrn_reflns_number 7042
_diffrn_reflns_theta_full 25.00
_diffrn_reflns_theta_max 25.00
_diffrn_reflns_theta_min 1.09
_exptl_absorpt_coefficient_mu 1.946
_exptl_crystal_density_diffrn 1.733
_exptl_crystal_density_method 'not measured'
_exptl_crystal_F_000 1368
_exptl_crystal_size_max 0.2
_exptl_crystal_size_mid 0.1
_exptl_crystal_size_min 0.1
_refine_diff_density_max 0.859
_refine_diff_density_min -0.819
_refine_diff_density_rms 0.117
_refine_ls_extinction_expression Fc
_refine_ls_extinction_method none
_refine_ls_goodness_of_fit_ref 1.017
_refine_ls_hydrogen_treatment mixed
_refine_ls_matrix_type full
_refine_ls_number_parameters 649
_refine_ls_number_reflns 6992
_refine_ls_number_restraints 180
_refine_ls_restrained_S_all 1.025
_refine_ls_R_factor_all 0.1194
_refine_ls_R_factor_gt 0.0472
_refine_ls_shift/su_max 0.000
_refine_ls_shift/su_mean 0.000
_refine_ls_structure_factor_coef Fsqd
_refine_ls_weighting_details 'w=1/[\s^2^(Fo^2^)+(0.0647P)^2^+0.0000P] where P=(Fo^2^+2Fc^2^)/3'
_refine_ls_weighting_scheme calc
_refine_ls_wR_factor_gt 0.1121
_refine_ls_wR_factor_ref 0.1293
_reflns_number_gt 4015
_reflns_number_total 6992
_reflns_threshold_expression >2sigma(I)
_cod_data_source_file om034270csi20040114_041317.cif
_cod_data_source_block 4b
_cod_depositor_comments
;
The following automatic conversions were performed:

'_symmetry_cell_setting' value 'Triclinic' changed to 'triclinic'
according to /home/saulius/struct/CIF-dictionaries/cif_core.dic
dictionary named 'cif_core.dic' version 2.4.1 from 2010-06-29.

Automatic conversion script
Id: cif_fix_values 1715 2011-07-08 13:25:40Z adriana 

The following automatic conversions were performed:

'_refine_ls_weighting_scheme' value 'calc
w=1/[\s^2^(Fo^2^)+(0.0647P)^2^+0.0000P] where P=(Fo^2^+2Fc^2^)/3' was
changed to 'calc'. New tag '_refine_ls_weighting_details' was
created. The value of the new tag was set to
'w=1/[\s^2^(Fo^2^)+(0.0647P)^2^+0.0000P] where P=(Fo^2^+2Fc^2^)/3'.

Automatic conversion script
Id: cif_fix_values 3143 2015-03-26 13:38:13Z robertas 
;
_cod_original_cell_volume 2651.2(3)
_cod_original_sg_symbol_H-M P-1
_cod_database_code 4076256

loop_
_symmetry_equiv_pos_as_xyz
'x, y, z'
'-x, -y, -z'

loop_
_atom_site_label
_atom_site_type_symbol
_atom_site_fract_x
_atom_site_fract_y
_atom_site_fract_z
_atom_site_U_iso_or_equiv
_atom_site_adp_type
_atom_site_occupancy
_atom_site_calc_flag
_atom_site_refinement_flags
Pd1 Pd 0.75201(6) 0.29353(5) -0.14816(3) 0.0548(2) Uani 1 d .
I1 I 0.99350(6) 0.33033(5) -0.17246(4) 0.0754(2) Uani 1 d .
P1 P 0.7703(2) 0.25666(18) -0.04340(13) 0.0568(6) Uani 1 d .
N1 N 0.6790(7) 0.3292(6) -0.2441(4) 0.060(2) Uani 1 d .
C11 C 0.5634(8) 0.2830(7) -0.1534(5) 0.0637(12) Uani 1 d U
C12 C 0.4617(8) 0.2644(7) -0.1202(5) 0.0641(12) Uani 1 d U
H12 H 0.4680 0.2448 -0.0763 0.077 Uiso 1 calc R
C13 C 0.3458(9) 0.2732(7) -0.1488(5) 0.0649(12) Uani 1 d U
H13 H 0.2728 0.2610 -0.1236 0.078 Uiso 1 calc R
C14 C 0.3330(9) 0.2989(7) -0.2125(5) 0.0651(12) Uani 1 d U
H14 H 0.2516 0.3022 -0.2320 0.078 Uiso 1 calc R
C15 C 0.4368(8) 0.3197(7) -0.2480(5) 0.0648(12) Uani 1 d U
H15 H 0.4320 0.3385 -0.2922 0.078 Uiso 1 calc R
C16 C 0.5504(9) 0.3114(7) -0.2149(5) 0.0639(12) Uani 1 d U
C17 C 0.7149(8) 0.4295(6) -0.2483(5) 0.063(3) Uani 1 d .
H17 H 0.7051 0.4717 -0.2031 0.075 Uiso 1 calc R
H17A H 0.6610 0.4465 -0.2845 0.075 Uiso 1 calc R
H17B H 0.8033 0.4399 -0.2601 0.075 Uiso 1 calc R
C18 C 0.6920(9) 0.2637(7) -0.3095(5) 0.066(3) Uani 1 d .
H18 H 0.7816 0.2733 -0.3211 0.079 Uiso 1 calc R
H18A H 0.6415 0.2830 -0.3468 0.079 Uiso 1 calc R
C19 C 0.6519(9) 0.1568(8) -0.3100(5) 0.064(3) Uani 1 d .
C110 C 0.7390(11) 0.0994(8) -0.2914(6) 0.081(3) Uani 1 d .
H110 H 0.8243 0.1290 -0.2799 0.097 Uiso 1 calc R
C111 C 0.7049(14) -0.0014(12) -0.2890(7) 0.110(4) Uani 1 d .
H111 H 0.7637 -0.0390 -0.2732 0.132 Uiso 1 calc R
C112 C 0.5801(14) -0.0436(8) -0.3110(6) 0.090(4) Uani 1 d .
H112 H 0.5526 -0.1112 -0.3100 0.108 Uiso 1 calc R
C113 C 0.4988(11) 0.0116(10) -0.3336(8) 0.108(5) Uani 1 d .
H113 H 0.4156 -0.0183 -0.3504 0.129 Uiso 1 calc R
C114 C 0.5342(10) 0.1072(8) -0.3325(5) 0.080(3) Uani 1 d .
H114 H 0.4738 0.1435 -0.3483 0.095 Uiso 1 calc R
C115 C 0.6762(9) 0.3206(7) 0.0179(5) 0.063(2) Uani 1 d U
C116 C 0.6213(10) 0.2838(9) 0.0728(5) 0.077(3) Uani 1 d U
H116 H 0.6261 0.2171 0.0759 0.092 Uiso 1 calc R
C117 C 0.5619(11) 0.3377(11) 0.1216(6) 0.093(3) Uani 1 d U
H117 H 0.5262 0.3097 0.1585 0.112 Uiso 1 calc R
C118 C 0.5531(13) 0.4335(11) 0.1179(6) 0.106(3) Uani 1 d U
H118 H 0.5084 0.4715 0.1516 0.127 Uiso 1 calc R
C119 C 0.6073(11) 0.4749(9) 0.0669(6) 0.092(3) Uani 1 d U
H119 H 0.6060 0.5429 0.0663 0.111 Uiso 1 calc R
C120 C 0.6646(10) 0.4170(8) 0.0155(5) 0.077(3) Uani 1 d U
H120 H 0.6969 0.4446 -0.0224 0.093 Uiso 1 calc R
C121 C 0.9272(9) 0.2869(7) 0.0000(4) 0.057(2) Uani 1 d U
C122 C 1.0093(9) 0.2195(8) -0.0138(5) 0.072(2) Uani 1 d U
H122 H 0.9828 0.1551 -0.0407 0.086 Uiso 1 calc R
C123 C 1.1358(9) 0.2500(8) 0.0141(6) 0.081(3) Uani 1 d U
H123 H 1.1953 0.2052 0.0047 0.098 Uiso 1 calc R
C124 C 1.1749(11) 0.3425(9) 0.0542(6) 0.085(3) Uani 1 d U
H124 H 1.2584 0.3611 0.0749 0.102 Uiso 1 calc R
C125 C 1.0945(11) 0.4016(9) 0.0623(5) 0.083(3) Uani 1 d U
H125 H 1.1227 0.4671 0.0869 0.099 Uiso 1 calc R
C126 C 0.9681(9) 0.3784(7) 0.0381(5) 0.067(2) Uani 1 d U
H126 H 0.9119 0.4257 0.0481 0.080 Uiso 1 calc R
C127 C 0.7207(9) 0.1280(7) -0.0443(5) 0.071(2) Uani 1 d U
C128 C 0.6486(9) 0.0684(7) -0.0985(5) 0.070(2) Uani 1 d U
H128 H 0.6263 0.0963 -0.1372 0.084 Uiso 1 calc R
C129 C 0.6056(11) -0.0308(8) -0.1006(6) 0.095(3) Uani 1 d U
H129 H 0.5560 -0.0698 -0.1399 0.113 Uiso 1 calc R
C130 C 0.6360(11) -0.0714(8) -0.0447(6) 0.096(3) Uani 1 d U
H130 H 0.6058 -0.1386 -0.0438 0.115 Uiso 1 calc R
C131 C 0.7127(11) -0.0118(9) 0.0111(6) 0.096(3) Uani 1 d U
H131 H 0.7355 -0.0398 0.0497 0.115 Uiso 1 calc R
C132 C 0.7554(10) 0.0848(7) 0.0116(5) 0.081(3) Uani 1 d U
H132 H 0.8088 0.1232 0.0497 0.097 Uiso 1 calc R
Pd2 Pd 0.85923(6) 0.29141(5) 0.35397(3) 0.0498(2) Uani 1 d .
I2 I 0.62931(6) 0.32868(5) 0.32507(3) 0.0684(2) Uani 1 d .
P2 P 0.8319(2) 0.25732(16) 0.45937(12) 0.0495(6) Uani 1 d .
N2 N 0.9324(6) 0.3218(5) 0.2587(4) 0.0525(18) Uani 1 d .
C21 C 1.0437(9) 0.2773(7) 0.3498(5) 0.054(2) Uani 1 d .
C22 C 1.1435(10) 0.2548(7) 0.3830(5) 0.067(3) Uani 1 d .
H22 H 1.1371 0.2341 0.4266 0.081 Uiso 1 calc R
C23 C 1.2559(10) 0.2631(8) 0.3512(5) 0.071(3) Uani 1 d .
H23 H 1.3287 0.2500 0.3750 0.085 Uiso 1 calc R
C24 C 1.2691(10) 0.2888(8) 0.2880(6) 0.077(3) Uani 1 d .
H24 H 1.3483 0.2894 0.2674 0.092 Uiso 1 calc R
C25 C 1.1690(9) 0.3138(7) 0.2538(5) 0.064(3) Uani 1 d .
H25 H 1.1760 0.3362 0.2108 0.077 Uiso 1 calc R
C26 C 1.0586(9) 0.3041(7) 0.2856(5) 0.059(2) Uani 1 d .
C27 C 0.9341(11) 0.4220(7) 0.2479(6) 0.090(3) Uani 1 d .
H27 H 0.8497 0.4303 0.2309 0.108 Uiso 1 calc R
H27A H 0.9951 0.4353 0.2133 0.108 Uiso 1 calc R
H27B H 0.9585 0.4685 0.2922 0.108 Uiso 1 calc R
C28 C 0.8851(9) 0.2505(8) 0.1907(5) 0.074(3) Uani 1 d .
H28 H 0.7980 0.2602 0.1780 0.089 Uiso 1 calc R
H28A H 0.9392 0.2665 0.1530 0.089 Uiso 1 calc R
C29 C 0.8854(11) 0.1474(8) 0.1952(5) 0.072(3) Uani 1 d .
C210 C 0.7864(11) 0.0869(8) 0.2141(5) 0.077(3) Uani 1 d .
H210 H 0.7108 0.1130 0.2258 0.093 Uiso 1 calc R
C211 C 0.7924(13) -0.0118(9) 0.2167(6) 0.094(4) Uani 1 d .
H211 H 0.7221 -0.0502 0.2317 0.113 Uiso 1 calc R
C212 C 0.8935(14) -0.0534(9) 0.1988(7) 0.098(5) Uani 1 d .
H212 H 0.8985 -0.1198 0.2025 0.118 Uiso 1 calc R
C213 C 0.9881(13) 0.0025(11) 0.1755(7) 0.103(5) Uani 1 d .
H213 H 1.0591 -0.0273 0.1595 0.124 Uiso 1 calc R
C214 C 0.9880(11) 0.1035(10) 0.1732(7) 0.094(4) Uani 1 d .
H214 H 1.0580 0.1404 0.1568 0.113 Uiso 1 calc R
C215 C 0.8057(8) 0.1247(7) 0.4576(5) 0.054(2) Uani 1 d .
C216 C 0.8574(9) 0.0652(8) 0.4071(5) 0.070(3) Uani 1 d .
H216 H 0.9007 0.0936 0.3724 0.084 Uiso 1 calc R
C217 C 0.8493(11) -0.0371(6) 0.4039(6) 0.080(3) Uani 1 d .
H217 H 0.8860 -0.0784 0.3683 0.096 Uiso 1 calc R
C218 C 0.7833(12) -0.0754(8) 0.4568(7) 0.090(4) Uani 1 d .
H218 H 0.7755 -0.1441 0.4572 0.107 Uiso 1 calc R
C219 C 0.7298(12) -0.0138(10) 0.5081(6) 0.093(4) Uani 1 d .
H219 H 0.6886 -0.0394 0.5446 0.112 Uiso 1 calc R
C220 C 0.7376(10) 0.0872(7) 0.5055(6) 0.079(3) Uani 1 d .
H220 H 0.6944 0.1289 0.5376 0.095 Uiso 1 calc R
C221 C 0.7037(7) 0.3077(6) 0.5026(4) 0.0404(19) Uani 1 d .
C222 C 0.7282(9) 0.3991(7) 0.5428(5) 0.057(2) Uani 1 d .
H222 H 0.8139 0.4288 0.5524 0.068 Uiso 1 calc R
C223 C 0.6334(12) 0.4533(10) 0.5717(6) 0.085(3) Uani 1 d .
H223 H 0.6517 0.5189 0.5980 0.102 Uiso 1 calc R
C224 C 0.5126(14) 0.4026(12) 0.5582(6) 0.096(4) Uani 1 d .
H224 H 0.4446 0.4343 0.5765 0.116 Uiso 1 calc R
C225 C 0.4858(12) 0.3078(12) 0.5193(6) 0.094(4) Uani 1 d .
H225 H 0.4009 0.2755 0.5122 0.112 Uiso 1 calc R
C226 C 0.5824(10) 0.2595(9) 0.4904(5) 0.074(3) Uani 1 d .
H226 H 0.5647 0.1947 0.4629 0.089 Uiso 1 calc R
C227 C 0.9620(8) 0.3018(6) 0.5242(5) 0.055(2) Uani 1 d U
C228 C 1.0441(8) 0.3866(7) 0.5165(5) 0.062(2) Uani 1 d U
H228 H 1.0337 0.4162 0.4770 0.074 Uiso 1 calc R
C229 C 1.1392(9) 0.4259(7) 0.5665(5) 0.068(2) Uani 1 d U
H229 H 1.1919 0.4853 0.5628 0.082 Uiso 1 calc R
C231 C 1.0823(9) 0.3012(7) 0.6301(5) 0.070(2) Uani 1 d U
H230 H 1.0932 0.2720 0.6697 0.083 Uiso 1 calc R
C232 C 0.9843(9) 0.2615(7) 0.5786(5) 0.070(2) Uani 1 d U
H231 H 0.9315 0.2026 0.5832 0.084 Uiso 1 calc R
C230 C 1.1596(10) 0.3815(7) 0.6214(5) 0.070(2) Uani 1 d U
H232 H 1.2296 0.4078 0.6539 0.084 Uiso 1 calc R

loop_
_atom_site_aniso_label
_atom_site_aniso_U_11
_atom_site_aniso_U_22
_atom_site_aniso_U_33
_atom_site_aniso_U_23
_atom_site_aniso_U_13
_atom_site_aniso_U_12
Pd1 0.0523(5) 0.0612(5) 0.0514(4) 0.0154(4) -0.0037(3) 0.0052(3)
I1 0.0521(4) 0.0933(5) 0.0838(5) 0.0264(4) 0.0002(3) 0.0093(3)
P1 0.0579(16) 0.0556(15) 0.0570(15) 0.0111(12) -0.0010(12) 0.0092(12)
N1 0.059(5) 0.072(5) 0.055(5) 0.028(4) -0.003(4) 0.007(4)
C11 0.048(3) 0.082(3) 0.057(3) 0.008(2) 0.003(2) 0.005(2)
C12 0.049(3) 0.082(3) 0.057(3) 0.007(2) 0.003(2) 0.004(2)
C13 0.050(3) 0.083(3) 0.058(3) 0.007(2) 0.003(2) 0.004(2)
C14 0.049(3) 0.083(3) 0.059(3) 0.008(2) 0.002(2) 0.005(2)
C15 0.049(3) 0.083(3) 0.059(3) 0.008(2) 0.002(2) 0.005(2)
C16 0.048(3) 0.083(3) 0.058(3) 0.009(2) 0.002(2) 0.004(2)
C17 0.049(6) 0.054(6) 0.089(7) 0.029(5) -0.005(5) 0.002(4)
C18 0.065(7) 0.089(8) 0.045(5) 0.013(5) 0.013(5) 0.014(5)
C19 0.056(7) 0.089(8) 0.038(5) 0.002(5) 0.004(4) -0.008(6)
C110 0.094(9) 0.053(7) 0.085(8) -0.008(6) -0.024(6) 0.011(6)
C111 0.109(12) 0.135(13) 0.099(10) 0.019(9) 0.012(8) 0.068(10)
C112 0.112(11) 0.058(7) 0.080(8) -0.018(6) 0.026(7) -0.015(7)
C113 0.054(8) 0.082(9) 0.170(13) -0.037(9) 0.004(8) 0.036(7)
C114 0.098(9) 0.064(7) 0.057(6) -0.032(6) 0.001(5) 0.006(6)
C115 0.074(5) 0.074(5) 0.042(4) 0.007(4) 0.005(4) 0.017(5)
C116 0.079(6) 0.109(6) 0.044(5) 0.020(5) 0.004(4) 0.011(5)
C117 0.095(6) 0.136(7) 0.048(5) 0.021(6) -0.003(5) 0.009(6)
C118 0.120(7) 0.135(7) 0.056(5) -0.006(6) 0.008(5) 0.034(7)
C119 0.111(7) 0.097(6) 0.076(6) 0.010(5) 0.002(5) 0.052(6)
C120 0.096(6) 0.078(6) 0.062(5) 0.015(5) 0.000(5) 0.024(5)
C121 0.062(5) 0.064(5) 0.045(4) 0.010(4) -0.015(4) 0.012(4)
C122 0.055(5) 0.078(5) 0.084(5) 0.017(5) -0.013(4) 0.019(4)
C123 0.060(5) 0.096(6) 0.095(6) 0.015(5) -0.013(5) 0.040(5)
C124 0.070(6) 0.107(7) 0.070(5) 0.007(5) -0.019(5) 0.005(5)
C125 0.077(6) 0.093(6) 0.068(5) 0.008(5) -0.016(5) -0.009(5)
C126 0.067(5) 0.060(5) 0.070(5) 0.014(4) -0.011(4) -0.003(4)
C127 0.080(6) 0.064(5) 0.067(5) 0.001(4) -0.022(4) 0.026(4)
C128 0.082(6) 0.060(5) 0.069(5) 0.024(5) -0.019(4) 0.005(4)
C129 0.102(6) 0.085(6) 0.089(6) 0.014(5) -0.034(5) 0.004(5)
C130 0.111(7) 0.077(6) 0.095(6) 0.024(5) -0.028(5) -0.001(5)
C131 0.113(7) 0.085(6) 0.088(6) 0.025(5) -0.022(5) 0.002(5)
C132 0.113(6) 0.045(5) 0.079(5) 0.011(5) -0.036(5) 0.005(4)
Pd2 0.0440(4) 0.0543(4) 0.0493(4) 0.0122(3) -0.0045(3) 0.0004(3)
I2 0.0445(4) 0.0935(5) 0.0672(4) 0.0227(4) -0.0052(3) 0.0025(3)
P2 0.0553(15) 0.0417(13) 0.0504(13) 0.0088(11) 0.0004(11) 0.0040(10)
N2 0.040(4) 0.055(5) 0.067(5) 0.021(4) 0.006(4) 0.008(3)
C21 0.049(6) 0.061(6) 0.052(5) 0.005(5) 0.018(5) 0.010(4)
C22 0.056(7) 0.094(8) 0.057(6) 0.022(6) 0.003(5) 0.019(6)
C23 0.065(8) 0.091(8) 0.048(6) -0.013(5) 0.004(5) 0.021(6)
C24 0.056(7) 0.101(8) 0.065(7) 0.002(6) 0.009(6) -0.003(6)
C25 0.047(6) 0.082(7) 0.068(6) 0.036(5) 0.005(5) -0.002(5)
C26 0.054(7) 0.060(6) 0.063(6) 0.024(5) -0.009(5) -0.003(4)
C27 0.116(10) 0.063(7) 0.096(8) 0.029(6) -0.010(7) 0.014(6)
C28 0.057(7) 0.109(9) 0.059(6) 0.029(6) -0.015(5) 0.007(6)
C29 0.070(8) 0.066(7) 0.063(6) 0.008(6) -0.030(6) -0.033(6)
C210 0.094(9) 0.060(7) 0.071(7) 0.002(6) -0.004(6) 0.002(6)
C211 0.101(10) 0.066(8) 0.108(10) 0.026(7) -0.004(8) -0.021(7)
C212 0.093(10) 0.059(7) 0.132(11) -0.014(8) -0.035(9) 0.032(8)
C213 0.093(10) 0.089(10) 0.096(9) -0.053(9) -0.031(8) 0.011(8)
C214 0.052(8) 0.096(10) 0.117(10) -0.010(8) -0.021(7) -0.003(7)
C215 0.042(6) 0.064(6) 0.049(5) 0.000(5) -0.003(4) -0.004(4)
C216 0.063(7) 0.090(8) 0.062(6) 0.021(6) 0.003(5) 0.020(6)
C217 0.128(10) 0.026(5) 0.086(8) 0.000(5) 0.031(7) 0.013(5)
C218 0.123(10) 0.048(6) 0.097(9) 0.029(7) 0.000(8) -0.009(6)
C219 0.114(10) 0.121(11) 0.054(7) 0.043(7) 0.035(6) 0.003(8)
C220 0.098(9) 0.036(5) 0.094(8) 0.000(6) 0.002(7) -0.006(5)
C221 0.039(5) 0.042(5) 0.043(5) 0.011(4) -0.002(4) 0.013(4)
C222 0.059(7) 0.052(6) 0.065(6) 0.017(5) 0.004(5) 0.015(5)
C223 0.063(8) 0.118(10) 0.083(8) 0.032(7) 0.009(7) 0.028(8)
C224 0.112(12) 0.142(12) 0.055(7) 0.044(8) 0.006(7) 0.052(10)
C225 0.059(8) 0.151(12) 0.077(8) 0.043(8) 0.009(6) 0.007(8)
C226 0.057(7) 0.118(9) 0.047(6) 0.028(6) -0.001(5) -0.002(6)
C227 0.063(5) 0.052(4) 0.054(4) 0.022(4) -0.008(4) 0.005(4)
C228 0.055(5) 0.069(5) 0.071(5) 0.031(4) -0.018(4) 0.023(4)
C229 0.060(5) 0.074(5) 0.070(5) 0.020(5) -0.011(4) 0.004(4)
C231 0.087(6) 0.069(5) 0.048(5) 0.005(4) -0.008(4) 0.009(4)
C232 0.086(6) 0.063(5) 0.063(5) 0.025(4) -0.010(4) 0.000(4)
C230 0.081(6) 0.068(5) 0.060(5) 0.014(4) -0.021(4) 0.013(4)

loop_
_atom_type_symbol
_atom_type_description
_atom_type_scat_dispersion_real
_atom_type_scat_dispersion_imag
_atom_type_scat_source
C C 0.0033 0.0016 'International Tables Vol C Tables 4.2.6.8 and 6.1.1.4'
H H 0.0000 0.0000 'International Tables Vol C Tables 4.2.6.8 and 6.1.1.4'
N N 0.0061 0.0033 'International Tables Vol C Tables 4.2.6.8 and 6.1.1.4'
P P 0.1023 0.0942 'International Tables Vol C Tables 4.2.6.8 and 6.1.1.4'
I I -0.4742 1.8119 'International Tables Vol C Tables 4.2.6.8 and 6.1.1.4'
Pd Pd -0.9988 1.0072 'International Tables Vol C Tables 4.2.6.8 and 6.1.1.4'

loop_
_geom_angle_atom_site_label_1
_geom_angle_atom_site_label_2
_geom_angle_atom_site_label_3
_geom_angle
C11 Pd1 N1 67.8(3)
C11 Pd1 P1 96.2(3)
N1 Pd1 P1 163.9(2)
C11 Pd1 C16 31.5(3)
N1 Pd1 C16 36.3(3)
P1 Pd1 C16 127.6(2)
C11 Pd1 I1 163.8(3)
N1 Pd1 I1 96.2(2)
P1 Pd1 I1 99.65(7)
C16 Pd1 I1 132.5(2)
C115 P1 C127 105.2(5)
C115 P1 C121 103.1(4)
C127 P1 C121 106.2(4)
C115 P1 Pd1 113.0(3)
C127 P1 Pd1 112.5(3)
C121 P1 Pd1 115.9(3)
C17 N1 C18 111.7(8)
C17 N1 C16 112.1(8)
C18 N1 C16 113.9(7)
C17 N1 Pd1 112.8(6)
C18 N1 Pd1 118.4(6)
C16 N1 Pd1 85.5(5)
C12 C11 C16 118.0(9)
C12 C11 Pd1 144.6(8)
C16 C11 Pd1 97.3(7)
C11 C12 C13 120.0(10)
C11 C12 H12 120.0
C13 C12 H12 120.0
C14 C13 C12 121.5(9)
C14 C13 H13 119.2
C12 C13 H13 119.2
C15 C14 C13 119.9(9)
C15 C14 H14 120.1
C13 C14 H14 120.1
C14 C15 C16 115.1(10)
C14 C15 H15 122.5
C16 C15 H15 122.5
C11 C16 C15 125.4(9)
C11 C16 N1 109.3(8)
C15 C16 N1 125.2(9)
C11 C16 Pd1 51.2(5)
C15 C16 Pd1 176.6(8)
N1 C16 Pd1 58.2(4)
N1 C17 H17 109.5
N1 C17 H17A 109.5
H17 C17 H17A 109.5
N1 C17 H17B 109.5
H17 C17 H17B 109.5
H17A C17 H17B 109.5
N1 C18 C19 114.9(8)
N1 C18 H18 108.5
C19 C18 H18 108.5
N1 C18 H18A 108.5
C19 C18 H18A 108.5
H18 C18 H18A 107.5
C114 C19 C110 115.7(11)
C114 C19 C18 124.1(11)
C110 C19 C18 120.0(9)
C19 C110 C111 122.2(11)
C19 C110 H110 118.9
C111 C110 H110 118.9
C112 C111 C110 116.8(12)
C112 C111 H111 121.6
C110 C111 H111 121.6
C113 C112 C111 120.2(12)
C113 C112 H112 119.9
C111 C112 H112 119.9
C114 C113 C112 120.7(11)
C114 C113 H113 119.7
C112 C113 H113 119.7
C113 C114 C19 124.1(12)
C113 C114 H114 117.9
C19 C114 H114 117.9
C120 C115 C116 115.9(10)
C120 C115 P1 118.7(8)
C116 C115 P1 125.1(9)
C117 C116 C115 123.1(12)
C117 C116 H116 118.4
C115 C116 H116 118.4
C116 C117 C118 119.3(13)
C116 C117 H117 120.3
C118 C117 H117 120.3
C119 C118 C117 120.7(13)
C119 C118 H118 119.7
C117 C118 H118 119.7
C118 C119 C120 119.1(12)
C118 C119 H119 120.5
C120 C119 H119 120.5
C115 C120 C119 121.7(11)
C115 C120 H120 119.2
C119 C120 H120 119.2
C126 C121 C122 120.1(9)
C126 C121 P1 120.9(8)
C122 C121 P1 118.5(7)
C121 C122 C123 117.1(10)
C121 C122 H122 121.4
C123 C122 H122 121.4
C124 C123 C122 122.0(10)
C124 C123 H123 119.0
C122 C123 H123 119.0
C125 C124 C123 117.0(11)
C125 C124 H124 121.5
C123 C124 H124 121.5
C124 C125 C126 125.3(12)
C124 C125 H125 117.3
C126 C125 H125 117.3
C121 C126 C125 118.4(10)
C121 C126 H126 120.8
C125 C126 H126 120.8
C128 C127 C132 117.2(9)
C128 C127 P1 121.8(8)
C132 C127 P1 120.9(7)
C127 C128 C129 123.8(10)
C127 C128 H128 118.1
C129 C128 H128 118.1
C130 C129 C128 118.5(10)
C130 C129 H129 120.7
C128 C129 H129 120.7
C129 C130 C131 118.6(11)
C129 C130 H130 120.7
C131 C130 H130 120.7
C132 C131 C130 121.8(11)
C132 C131 H131 119.1
C130 C131 H131 119.1
C131 C132 C127 119.9(9)
C131 C132 H132 120.0
C127 C132 H132 120.0
C21 Pd2 N2 68.3(3)
C21 Pd2 P2 97.8(3)
N2 Pd2 P2 166.00(19)
C21 Pd2 C26 32.4(3)
N2 Pd2 C26 35.9(3)
P2 Pd2 C26 130.2(2)
C21 Pd2 I2 163.2(3)
N2 Pd2 I2 95.01(19)
P2 Pd2 I2 98.88(7)
C26 Pd2 I2 130.8(2)
C221 P2 C227 102.0(4)
C221 P2 C215 107.1(4)
C227 P2 C215 103.0(4)
C221 P2 Pd2 114.6(3)
C227 P2 Pd2 116.8(3)
C215 P2 Pd2 112.2(3)
C27 N2 C26 112.4(7)
C27 N2 C28 108.7(8)
C26 N2 C28 112.2(7)
C27 N2 Pd2 116.0(6)
C26 N2 Pd2 87.7(5)
C28 N2 Pd2 118.5(5)
C22 C21 C26 118.6(9)
C22 C21 Pd2 145.3(8)
C26 C21 Pd2 96.0(7)
C21 C22 C23 116.8(10)
C21 C22 H22 121.6
C23 C22 H22 121.6
C24 C23 C22 123.9(10)
C24 C23 H23 118.0
C22 C23 H23 118.0
C23 C24 C25 120.1(10)
C23 C24 H24 120.0
C25 C24 H24 120.0
C26 C25 C24 115.0(10)
C26 C25 H25 122.5
C24 C25 H25 122.5
C25 C26 C21 125.3(9)
C25 C26 N2 126.8(9)
C21 C26 N2 107.9(8)
C25 C26 Pd2 175.9(7)
C21 C26 Pd2 51.5(5)
N2 C26 Pd2 56.4(4)
N2 C27 H27 109.5
N2 C27 H27A 109.5
H27 C27 H27A 109.5
N2 C27 H27B 109.5
H27 C27 H27B 109.5
H27A C27 H27B 109.5
C29 C28 N2 113.0(8)
C29 C28 H28 109.0
N2 C28 H28 109.0
C29 C28 H28A 109.0
N2 C28 H28A 109.0
H28 C28 H28A 107.8
C210 C29 C214 116.1(12)
C210 C29 C28 125.1(12)
C214 C29 C28 118.5(11)
C29 C210 C211 122.2(12)
C29 C210 H210 118.9
C211 C210 H210 118.9
C212 C211 C210 121.8(12)
C212 C211 H211 119.1
C210 C211 H211 119.1
C211 C212 C213 117.0(13)
C211 C212 H212 121.5
C213 C212 H212 121.5
C212 C213 C214 123.4(13)
C212 C213 H213 118.3
C214 C213 H213 118.3
C29 C214 C213 119.2(12)
C29 C214 H214 120.4
C213 C214 H214 120.4
C220 C215 C216 121.0(10)
C220 C215 P2 121.0(8)
C216 C215 P2 118.1(8)
C215 C216 C217 122.3(10)
C215 C216 H216 118.8
C217 C216 H216 118.8
C216 C217 C218 116.3(10)
C216 C217 H217 121.8
C218 C217 H217 121.8
C219 C218 C217 120.8(10)
C219 C218 H218 119.6
C217 C218 H218 119.6
C218 C219 C220 119.1(10)
C218 C219 H219 120.5
C220 C219 H219 120.5
C215 C220 C219 120.2(11)
C215 C220 H220 119.9
C219 C220 H220 119.9
C222 C221 C226 120.4(9)
C222 C221 P2 118.0(7)
C226 C221 P2 121.4(8)
C221 C222 C223 123.8(10)
C221 C222 H222 118.1
C223 C222 H222 118.1
C224 C223 C222 114.1(12)
C224 C223 H223 123.0
C222 C223 H223 123.0
C223 C224 C225 123.0(13)
C223 C224 H224 118.5
C225 C224 H224 118.5
C224 C225 C226 120.2(12)
C224 C225 H225 119.9
C226 C225 H225 119.9
C221 C226 C225 118.4(11)
C221 C226 H226 120.8
C225 C226 H226 120.8
C232 C227 C228 117.7(8)
C232 C227 P2 124.9(7)
C228 C227 P2 117.4(6)
C229 C228 C227 119.1(9)
C229 C228 H228 120.4
C227 C228 H228 120.4
C230 C229 C228 121.2(10)
C230 C229 H229 119.4
C228 C229 H229 119.4
C230 C231 C232 117.7(9)
C230 C231 H230 121.1
C232 C231 H230 121.1
C227 C232 C231 123.4(9)
C227 C232 H231 118.3
C231 C232 H231 118.3
C231 C230 C229 120.7(9)
C231 C230 H232 119.7
C229 C230 H232 119.7

loop_
_geom_bond_atom_site_label_1
_geom_bond_atom_site_label_2
_geom_bond_distance
Pd1 C11 1.961(9)
Pd1 N1 2.127(7)
Pd1 P1 2.162(3)
Pd1 C16 2.496(9)
Pd1 I1 2.5883(10)
P1 C115 1.744(9)
P1 C127 1.754(10)
P1 C121 1.776(8)
N1 C17 1.384(10)
N1 C18 1.416(10)
N1 C16 1.484(11)
C11 C12 1.279(12)
C11 C16 1.314(12)
C12 C13 1.346(12)
C12 H12 0.9300
C13 C14 1.337(12)
C13 H13 0.9300
C14 C15 1.327(12)
C14 H14 0.9300
C15 C16 1.358(12)
C15 H15 0.9300
C17 H17 0.9600
C17 H17A 0.9600
C17 H17B 0.9600
C18 C19 1.457(13)
C18 H18 0.9700
C18 H18A 0.9700
C19 C114 1.337(12)
C19 C110 1.361(14)
C110 C111 1.380(16)
C110 H110 0.9300
C111 C112 1.372(16)
C111 H111 0.9300
C112 C113 1.324(16)
C112 H112 0.9300
C113 C114 1.300(15)
C113 H113 0.9300
C114 H114 0.9300
C115 C120 1.345(13)
C115 C116 1.358(13)
C116 C117 1.306(14)
C116 H116 0.9300
C117 C118 1.336(16)
C117 H117 0.9300
C118 C119 1.322(16)
C118 H118 0.9300
C119 C120 1.353(13)
C119 H119 0.9300
C120 H120 0.9300
C121 C126 1.327(11)
C121 C122 1.340(12)
C122 C123 1.390(12)
C122 H122 0.9300
C123 C124 1.349(13)
C123 H123 0.9300
C124 C125 1.238(14)
C124 H124 0.9300
C125 C126 1.363(13)
C125 H125 0.9300
C126 H126 0.9300
C127 C128 1.329(11)
C127 C132 1.373(13)
C128 C129 1.357(13)
C128 H128 0.9300
C129 C130 1.340(14)
C129 H129 0.9300
C130 C131 1.370(13)
C130 H130 0.9300
C131 C132 1.329(13)
C131 H131 0.9300
C132 H132 0.9300
Pd2 C21 1.974(9)
Pd2 N2 2.090(7)
Pd2 P2 2.170(2)
Pd2 C26 2.507(10)
Pd2 I2 2.5941(9)
P2 C221 1.755(8)
P2 C227 1.770(8)
P2 C215 1.784(9)
N2 C27 1.417(11)
N2 C26 1.470(11)
N2 C28 1.492(11)
C21 C22 1.307(12)
C21 C26 1.352(12)
C22 C23 1.346(12)
C22 H22 0.9300
C23 C24 1.327(13)
C23 H23 0.9300
C24 C25 1.334(13)
C24 H24 0.9300
C25 C26 1.328(12)
C25 H25 0.9300
C27 H27 0.9600
C27 H27A 0.9600
C27 H27B 0.9600
C28 C29 1.424(13)
C28 H28 0.9700
C28 H28A 0.9700
C29 C210 1.338(13)
C29 C214 1.344(14)
C210 C211 1.364(14)
C210 H210 0.9300
C211 C212 1.296(15)
C211 H211 0.9300
C212 C213 1.309(17)
C212 H212 0.9300
C213 C214 1.384(17)
C213 H213 0.9300
C214 H214 0.9300
C215 C220 1.314(13)
C215 C216 1.322(12)
C216 C217 1.375(12)
C216 H216 0.9300
C217 C218 1.386(14)
C217 H217 0.9300
C218 C219 1.356(14)
C218 H218 0.9300
C219 C220 1.377(14)
C219 H219 0.9300
C220 H220 0.9300
C221 C222 1.322(11)
C221 C226 1.340(12)
C222 C223 1.388(13)
C222 H222 0.9300
C223 C224 1.348(15)
C223 H223 0.9300
C224 C225 1.351(16)
C224 H224 0.9300
C225 C226 1.361(14)
C225 H225 0.9300
C226 H226 0.9300
C227 C232 1.294(11)
C227 C228 1.377(12)
C228 C229 1.337(11)
C228 H228 0.9300
C229 C230 1.331(12)
C229 H229 0.9300
C231 C230 1.310(13)
C231 C232 1.376(12)
C231 H230 0.9300
C232 H231 0.9300
C230 H232 0.9300
